data_1509154
loop_
_publ_author_name
'Keller, H.L.'
'Riebe, H.J.'

_publ_section_title
;
 AgPbOBr - ein neuer Sillen-Typ? Darstellung und Kristallstruktur
;
_journal_name_full 'Zeitschrift fuer Anorganische und Allgemeine Chemie'
_journal_page_first 151
_journal_page_last 161
_journal_paper_doi 10.1002/zaac.19915970118
_journal_volume 597
_journal_year 1991
_chemical_formula_sum 'Ag Br O Pb'
_chemical_name_systematic 'Ag Pb O Br'
_space_group_IT_number 129
_symmetry_space_group_name_Hall '-P 4a 2a'
_symmetry_space_group_name_H-M 'P 4/n m m :2'
_cell_angle_alpha 90
_cell_angle_beta 90
_cell_angle_gamma 90
_cell_formula_units_Z 2
_cell_length_a 3.981
_cell_length_b 3.981
_cell_length_c 11.07
_cell_volume 175.441
_citation_journal_id_ASTM ZAACAB
_cod_data_source_file silver1-2_113.cif
_cod_data_source_block Ag1Br1O1Pb1
_cod_original_cell_volume 175.4413
_cod_original_formula_sum 'Ag1 Br1 O1 Pb1'
_cod_database_code 1509154

loop_
_symmetry_equiv_pos_as_xyz
x,y,z
-y+1/2,x,z
-x+1/2,-y+1/2,z
y,-x+1/2,z
x+1/2,-y,-z
y+1/2,x+1/2,-z
-x,y+1/2,-z
-y,-x,-z
-x,-y,-z
y-1/2,-x,-z
x-1/2,y-1/2,-z
-y,x-1/2,-z
-x-1/2,y,z
-y-1/2,-x-1/2,z
x,-y-1/2,z
y,x,z

loop_
_atom_site_label
_atom_site_type_symbol
_atom_site_fract_x
_atom_site_fract_y
_atom_site_fract_z
_atom_site_occupancy
_atom_site_U_iso_or_equiv
Pb1 Pb+2 0.25 0.25 0.8912 1 0.0
Ag1 Ag+1 0.25 0.25 0.3447 1 0.0
Br1 Br-1 0.25 0.25 0.596 1 0.0
O1 O-2 0.75 0.25 0 1 0.0
